data_7215701
loop_
_publ_author_name
'Su, Zhiyong'
'Liu, Xiangyu'
'Yang, Qi'
'Zhang, Sheng'
'Wei, Qing'
'Xie, Gang'
'Chen, Sanping'
'Gao, Shengli'

_publ_section_title
;
 Intermolecular interaction influenced energy and sensitivity of highly
 energetic salts: structure and physicochemical properties
;
_journal_issue 20
_journal_name_full CrystEngComm
_journal_page_first 4245
_journal_paper_doi 10.1039/c4ce00259h
_journal_volume 16
_journal_year 2014
_chemical_formula_sum 'C2 H7 N7 O6'
_chemical_formula_weight 225.15
_chemical_name_systematic
; 
 ? 
;
_space_group_IT_number 14
_symmetry_cell_setting monoclinic
_symmetry_space_group_name_Hall '-P 2ybc'
_symmetry_space_group_name_H-M 'P 1 21/c 1'
_atom_sites_solution_hydrogens geom
_atom_sites_solution_primary direct
_atom_sites_solution_secondary difmap
_audit_creation_method SHELXL-97
_cell_angle_alpha 90.00
_cell_angle_beta 93.051(4)
_cell_angle_gamma 90.00
_cell_formula_units_Z 4
_cell_length_a 13.559(3)
_cell_length_b 8.9163(17)
_cell_length_c 6.7232(13)
_cell_measurement_reflns_used 1129
_cell_measurement_temperature 296(2)
_cell_measurement_theta_max 23.4
_cell_measurement_theta_min 3.01
_cell_volume 811.7(3)
_computing_structure_refinement 'SHELXL-97 (Sheldrick, 1997)'
_computing_structure_solution 'SHELXS-97 (Sheldrick, 1990)'
_diffrn_ambient_temperature 296(2)
_diffrn_measured_fraction_theta_full 0.991
_diffrn_measured_fraction_theta_max 0.991
_diffrn_measurement_device_type 'Bruker APEX-II CCD'
_diffrn_measurement_method '\f and \w scans'
_diffrn_radiation_monochromator graphite
_diffrn_radiation_source 'fine-focus sealed tube'
_diffrn_radiation_type MoK\a
_diffrn_radiation_wavelength 0.71073
_diffrn_reflns_av_R_equivalents 0.0400
_diffrn_reflns_av_sigmaI/netI 0.0509
_diffrn_reflns_limit_h_max 16
_diffrn_reflns_limit_h_min -12
_diffrn_reflns_limit_k_max 11
_diffrn_reflns_limit_k_min -8
_diffrn_reflns_limit_l_max 8
_diffrn_reflns_limit_l_min -8
_diffrn_reflns_number 4292
_diffrn_reflns_theta_full 26.31
_diffrn_reflns_theta_max 26.31
_diffrn_reflns_theta_min 2.74
_exptl_absorpt_coefficient_mu 0.177
_exptl_absorpt_correction_T_max 0.976
_exptl_absorpt_correction_T_min 0.948
_exptl_absorpt_correction_type multi-scan
_exptl_absorpt_process_details sadabs
_exptl_crystal_colour colorless
_exptl_crystal_density_diffrn 1.842
_exptl_crystal_density_method 'not measured'
_exptl_crystal_description bulk
_exptl_crystal_F_000 464
_exptl_crystal_size_max 0.3
_exptl_crystal_size_mid 0.25
_exptl_crystal_size_min 0.14
_refine_diff_density_max 0.209
_refine_diff_density_min -0.185
_refine_diff_density_rms 0.047
_refine_ls_extinction_coef 0.013(4)
_refine_ls_extinction_expression Fc^*^=kFc[1+0.001xFc^2^\l^3^/sin(2\q)]^-1/4^
_refine_ls_extinction_method SHELXL
_refine_ls_goodness_of_fit_ref 1.007
_refine_ls_hydrogen_treatment mixed
_refine_ls_matrix_type full
_refine_ls_number_parameters 165
_refine_ls_number_reflns 1635
_refine_ls_number_restraints 0
_refine_ls_restrained_S_all 1.007
_refine_ls_R_factor_all 0.0674
_refine_ls_R_factor_gt 0.0430
_refine_ls_shift/su_max 0.000
_refine_ls_shift/su_mean 0.000
_refine_ls_structure_factor_coef Fsqd
_refine_ls_weighting_details 'calc w=1/[\s^2^(Fo^2^)+(0.0520P)^2^+0.0000P] where P=(Fo^2^+2Fc^2^)/3'
_refine_ls_weighting_scheme calc
_refine_ls_wR_factor_gt 0.0970
_refine_ls_wR_factor_ref 0.1099
_reflns_number_gt 1129
_reflns_number_total 1635
_reflns_threshold_expression >2sigma(I)
_cod_data_source_file c4ce00259h2.cif
_cod_data_source_block x
_cod_depositor_comments
;
The following automatic conversions were performed:

'_symmetry_cell_setting' value 'Monoclinic' changed to 'monoclinic'
according to
/usr/data/users/saulius/crontab/automatic-downloads/current/RSC/lib/dictionaries/cif_core.dic
dictionary named 'cif_core.dic' version 2.4.2 from 2011-04-26.

Automatic conversion script
Id: cif_fix_values 2281 2013-09-26 08:29:07Z andrius 
;
_cod_original_sg_symbol_H-M 'P2(1)/c  '
_cod_database_code 7215701

loop_
_symmetry_equiv_pos_as_xyz
'x, y, z'
'-x, y+1/2, -z+1/2'
'-x, -y, -z'
'x, -y-1/2, z-1/2'

loop_
_atom_site_label
_atom_site_type_symbol
_atom_site_fract_x
_atom_site_fract_y
_atom_site_fract_z
_atom_site_U_iso_or_equiv
_atom_site_adp_type
_atom_site_occupancy
_atom_site_symmetry_multiplicity
_atom_site_calc_flag
O1 O 0.46489(12) 1.00656(17) 0.7176(3) 0.0493(5) Uani 1 1 d
O2 O 0.32927(11) 0.95625(19) 0.5520(3) 0.0553(5) Uani 1 1 d
O3 O 0.42200(11) 0.77767(17) 0.6727(2) 0.0511(5) Uani 1 1 d
N1 N 0.40600(12) 0.91311(19) 0.6458(3) 0.0350(5) Uani 1 1 d
O4 O 0.02644(12) -0.04432(17) 0.2819(3) 0.0568(6) Uani 1 1 d
O5 O 0.03362(12) 0.19355(17) 0.2648(3) 0.0642(6) Uani 1 1 d
O6 O 0.15582(11) 0.07088(17) 0.3978(3) 0.0491(5) Uani 1 1 d
N2 N 0.07062(12) 0.07520(18) 0.3149(3) 0.0344(5) Uani 1 1 d
N3 N 0.21894(13) 0.3511(2) 0.4456(3) 0.0355(5) Uani 1 1 d
H3 H 0.1967(16) 0.264(3) 0.433(3) 0.049(8) Uiso 1 1 d
N4 N 0.15954(13) 0.47367(19) 0.3958(3) 0.0340(5) Uani 1 1 d
H4 H 0.0968(18) 0.458(3) 0.339(3) 0.057(8) Uiso 1 1 d
N5 N 0.29656(13) 0.5532(2) 0.5361(3) 0.0295(5) Uani 1 1 d
H5 H 0.338(2) 0.614(3) 0.584(4) 0.062(9) Uiso 1 1 d
N6 N 0.37453(14) 0.3206(3) 0.6126(3) 0.0416(5) Uani 1 1 d
H6A H 0.3734(17) 0.230(3) 0.598(3) 0.042(7) Uiso 1 1 d
H6B H 0.431(2) 0.364(3) 0.672(4) 0.080(9) Uiso 1 1 d
N7 N 0.17820(16) 0.7348(2) 0.4245(3) 0.0410(5) Uani 1 1 d
H7A H 0.1112(18) 0.756(3) 0.365(3) 0.052(7) Uiso 1 1 d
H7B H 0.2168(19) 0.805(3) 0.461(4) 0.058(9) Uiso 1 1 d
C1 C 0.30132(14) 0.4015(2) 0.5353(3) 0.0288(5) Uani 1 1 d
C2 C 0.20821(15) 0.5959(2) 0.4496(3) 0.0289(5) Uani 1 1 d

loop_
_atom_site_aniso_label
_atom_site_aniso_U_11
_atom_site_aniso_U_22
_atom_site_aniso_U_33
_atom_site_aniso_U_23
_atom_site_aniso_U_13
_atom_site_aniso_U_12
O1 0.0414(10) 0.0354(9) 0.0697(12) -0.0079(8) -0.0096(8) -0.0088(7)
O2 0.0341(10) 0.0506(11) 0.0790(13) 0.0085(9) -0.0182(9) 0.0056(8)
O3 0.0473(10) 0.0267(9) 0.0766(13) 0.0015(8) -0.0223(9) -0.0009(7)
N1 0.0261(10) 0.0339(11) 0.0447(11) -0.0020(8) -0.0003(8) 0.0013(8)
O4 0.0372(10) 0.0261(9) 0.1037(15) 0.0023(9) -0.0288(9) -0.0075(7)
O5 0.0474(11) 0.0260(9) 0.1152(16) 0.0094(9) -0.0328(11) 0.0052(8)
O6 0.0288(9) 0.0299(9) 0.0856(13) 0.0016(8) -0.0232(8) -0.0012(6)
N2 0.0271(10) 0.0234(10) 0.0517(12) 0.0014(8) -0.0084(8) -0.0018(7)
N3 0.0287(10) 0.0237(10) 0.0530(12) -0.0026(9) -0.0090(8) -0.0044(8)
N4 0.0248(10) 0.0273(10) 0.0487(12) -0.0013(8) -0.0102(9) 0.0002(7)
N5 0.0259(9) 0.0253(10) 0.0365(10) -0.0004(7) -0.0069(8) -0.0059(7)
N6 0.0316(11) 0.0344(13) 0.0574(13) 0.0049(10) -0.0102(10) 0.0053(9)
N7 0.0384(12) 0.0300(11) 0.0536(13) 0.0028(9) -0.0058(10) 0.0045(9)
C1 0.0249(10) 0.0271(11) 0.0339(11) -0.0001(9) -0.0024(9) -0.0035(8)
C2 0.0268(11) 0.0296(12) 0.0302(11) 0.0014(9) -0.0008(9) 0.0009(9)

loop_
_atom_type_symbol
_atom_type_description
_atom_type_scat_dispersion_real
_atom_type_scat_dispersion_imag
_atom_type_scat_source
C C 0.0033 0.0016 'International Tables Vol C Tables 4.2.6.8 and 6.1.1.4'
H H 0.0000 0.0000 'International Tables Vol C Tables 4.2.6.8 and 6.1.1.4'
N N 0.0061 0.0033 'International Tables Vol C Tables 4.2.6.8 and 6.1.1.4'
O O 0.0106 0.0060 'International Tables Vol C Tables 4.2.6.8 and 6.1.1.4'

loop_
_geom_angle_atom_site_label_1
_geom_angle_atom_site_label_2
_geom_angle_atom_site_label_3
_geom_angle
O1 N1 O3 119.77(18)
O1 N1 O2 119.60(18)
O3 N1 O2 120.60(18)
O5 N2 O4 120.83(17)
O5 N2 O6 120.57(17)
O4 N2 O6 118.58(17)
C1 N3 N4 107.95(17)
C1 N3 H3 130.9(15)
N4 N3 H3 120.3(15)
C2 N4 N3 108.06(17)
C2 N4 H4 132.3(15)
N3 N4 H4 119.6(15)
C1 N5 C2 108.62(17)
C1 N5 H5 128.5(19)
C2 N5 H5 122.8(19)
C1 N6 H6A 119.3(17)
C1 N6 H6B 121.8(17)
H6A N6 H6B 119(2)
C2 N7 H7A 120.1(14)
C2 N7 H7B 118.5(18)
H7A N7 H7B 121(2)
N6 C1 N3 126.7(2)
N6 C1 N5 125.66(19)
N3 C1 N5 107.61(17)
N7 C2 N4 126.8(2)
N7 C2 N5 125.4(2)
N4 C2 N5 107.70(18)

loop_
_geom_bond_atom_site_label_1
_geom_bond_atom_site_label_2
_geom_bond_distance
O1 N1 1.234(2)
O2 N1 1.248(2)
O3 N1 1.239(2)
O4 N2 1.237(2)
O5 N2 1.209(2)
O6 N2 1.256(2)
N3 C1 1.320(3)
N3 N4 1.388(3)
N3 H3 0.84(2)
N4 C2 1.314(3)
N4 H4 0.92(2)
N5 C1 1.355(3)
N5 C2 1.358(3)
N5 H5 0.83(3)
N6 C1 1.312(3)
N6 H6A 0.82(3)
N6 H6B 0.93(3)
N7 C2 1.312(3)
N7 H7A 0.99(2)
N7 H7B 0.84(3)

loop_
_geom_hbond_atom_site_label_D
_geom_hbond_atom_site_label_H
_geom_hbond_atom_site_label_A
_geom_hbond_distance_DH
_geom_hbond_distance_HA
_geom_hbond_distance_DA
_geom_hbond_angle_DHA
_geom_hbond_site_symmetry_A
N3 H3 O6 0.84(2) 1.82(2) 2.655(2) 176(2) .
N3 H3 O5 0.84(2) 2.51(2) 3.072(2) 125.7(19) .
N4 H4 O4 0.92(2) 1.82(2) 2.737(2) 172(2) 2
N4 H4 O5 0.92(2) 2.55(2) 3.126(2) 120.6(18) .
N5 H5 O3 0.83(3) 1.93(3) 2.752(2) 171(3) .
N6 H6A O1 0.82(3) 2.46(3) 3.122(3) 139(2) 1_545
N6 H6A O2 0.82(3) 2.53(3) 3.327(3) 167(2) 1_545
N6 H6B O1 0.93(3) 2.01(3) 2.920(3) 166(2) 2_646
N6 H6B O3 0.93(3) 2.34(3) 3.069(2) 136(2) 2_646
N7 H7A O4 0.99(2) 2.18(2) 2.970(2) 135.9(19) 1_565
N7 H7A O5 0.99(2) 2.18(2) 3.101(3) 154.4(19) 2
N7 H7B O2 0.84(3) 2.10(3) 2.940(3) 172(3) .
N7 H7B O6 0.84(3) 2.54(3) 3.016(3) 117(2) 1_565
